data_1533279
loop_
_publ_author_name
'Zatorska, G.M.'
'Pavlyuk, V.V.'
'Davydov, V.M.'

_publ_section_title
;
 Phase equilibria and crystal structures of the compounds in the Zr - Li -
 (Ge, Pb) systems at 470 K
;
_journal_name_full 'Journal of Alloys Compd.'
_journal_page_first 80
_journal_page_last 84
_journal_volume 367
_journal_year 2004
_chemical_formula_sum 'Li0.59 Pb0.41 Zr'
_chemical_name_systematic 'Zr (Li0.59 Pb0.41)'
_space_group_IT_number 187
_symmetry_space_group_name_Hall 'P -6 2'
_symmetry_space_group_name_H-M 'P -6 m 2'
_cell_angle_alpha 90
_cell_angle_beta 90
_cell_angle_gamma 120
_cell_formula_units_Z 1
_cell_length_a 2.9679
_cell_length_b 2.9679
_cell_length_c 4.7626
_cell_volume 36.331
_citation_journal_id_ASTM JALCEU
_cod_data_source_file Zatorska_JALCEU_2004_1425.cif
_cod_data_source_block Li0.59Pb0.41Zr1
_cod_original_cell_volume 36.33066
_cod_original_formula_sum 'Li0.59 Pb0.41 Zr1'
_cod_database_code 1533279

loop_
_symmetry_equiv_pos_as_xyz
x,y,z
-x+y,-x,-z
-y,x-y,z
x,y,-z
-x+y,-x,z
-y,x-y,-z
-y,-x,-z
-x+y,y,z
x,x-y,-z
-y,-x,z
-x+y,y,-z
x,x-y,z

loop_
_atom_site_label
_atom_site_type_symbol
_atom_site_fract_x
_atom_site_fract_y
_atom_site_fract_z
_atom_site_occupancy
_atom_site_U_iso_or_equiv
Li1 Li 0.3333 0.6667 0.5 0.59 0.0
Pb1 Pb 0.3333 0.6667 0.5 0.41 0.0
Zr1 Zr 0 0 0 1 0.0
